data_2023458
loop_
_publ_author_name
'Lerch, Timothy G.'
'Albert, Daniel R.'
'Gau, Michael'
'Rajaseelan, Edward'

_publ_section_title
;
 Syntheses and crystal structures of 4-benzyl-1-ethyl-1,2,4-triazolium
 bromide and its corresponding NHC complexes of rhodium and iridium.
;
_journal_coeditor_code HB8128
_journal_issue 'Pt 4'
_journal_name_full 'Acta crystallographica. Section E, Crystallographic communications'
_journal_page_first 350
_journal_page_last 357
_journal_paper_doi 10.1107/S2056989025002671
_journal_volume 81
_journal_year 2025
_chemical_formula_iupac 'C11 H14 N3 +, Br -'
_chemical_formula_moiety 'C11 H14 N3 +, Br -'
_chemical_formula_sum 'C11 H14 Br N3'
_chemical_formula_weight 268.16
_chemical_name_systematic
;
4-Benzyl-1-ethyl-1,2,4-triazolium bromide
;
_space_group_crystal_system monoclinic
_space_group_IT_number 14
_space_group_name_Hall '-P 2ybc'
_space_group_name_H-M_alt 'P 1 21/c 1'
_atom_sites_solution_hydrogens geom
_audit_creation_method
;
Olex2 1.3
(compiled 2020.11.12 svn.r5f609507 for OlexSys, GUI svn.r6408)
;
_cell_angle_alpha 90
_cell_angle_beta 100.400(4)
_cell_angle_gamma 90
_cell_formula_units_Z 4
_cell_length_a 19.6908(10)
_cell_length_b 4.7431(2)
_cell_length_c 12.6482(5)
_cell_measurement_reflns_used 7642
_cell_measurement_temperature 100
_cell_measurement_theta_max 28.1790
_cell_measurement_theta_min 2.0890
_cell_volume 1161.88(9)
_computing_cell_refinement
;
CrysAlisPro 1.171.43.142a (Rigaku OD, 2024)
;
_computing_data_collection
;
CrysAlisPro 1.171.43.142a (Rigaku OD, 2024)
;
_computing_data_reduction
;
CrysAlisPro 1.171.43.142a (Rigaku OD, 2024)
;
_computing_molecular_graphics
;
Olex2 1.3 (Dolomanov <i>et al.</i>,  2009)
;
_computing_publication_material
;
publCIF (Westrip, 2010)
;
_computing_structure_refinement
;
SHELXL2018/3 (Sheldrick, 2015b)
;
_computing_structure_solution
;
SHELXT2018/2 (Sheldrick, 2015a)
;
_diffrn_ambient_temperature 100.15
_diffrn_detector_area_resol_mean 10.0
_diffrn_measured_fraction_theta_full 1.000
_diffrn_measured_fraction_theta_max 0.999
_diffrn_measurement_device '\k-geometry diffractometer'
_diffrn_measurement_device_type 'Rigaku XtaLAB Synergy-S'
_diffrn_measurement_method '\w scans'
_diffrn_radiation_type MoK\a
_diffrn_radiation_wavelength 0.71073
_diffrn_reflns_av_R_equivalents 0.0710
_diffrn_reflns_av_unetI/netI 0.0435
_diffrn_reflns_limit_h_max 26
_diffrn_reflns_limit_h_min -26
_diffrn_reflns_limit_k_max 6
_diffrn_reflns_limit_k_min -5
_diffrn_reflns_limit_l_max 16
_diffrn_reflns_limit_l_min -16
_diffrn_reflns_number 22182
_diffrn_reflns_theta_full 25.242
_diffrn_reflns_theta_max 28.282
_diffrn_reflns_theta_min 2.103
_exptl_absorpt_coefficient_mu 3.510
_exptl_absorpt_correction_T_max 1.00000
_exptl_absorpt_correction_T_min 0.64082
_exptl_absorpt_correction_type multi-scan
_exptl_absorpt_process_details
;
(SCALE3 ABSPACK; Rigaku OD, 2024)
;
_exptl_crystal_colour colourless
_exptl_crystal_density_diffrn 1.533
_exptl_crystal_description plate
_exptl_crystal_F_000 544
_exptl_crystal_size_max 0.38
_exptl_crystal_size_mid 0.19
_exptl_crystal_size_min 0.02
_refine_diff_density_max 1.396
_refine_diff_density_min -0.576
_refine_ls_extinction_method none
_refine_ls_goodness_of_fit_ref 1.053
_refine_ls_hydrogen_treatment constr
_refine_ls_matrix_type full
_refine_ls_number_parameters 137
_refine_ls_number_reflns 2883
_refine_ls_number_restraints 0
_refine_ls_restrained_S_all 1.053
_refine_ls_R_factor_all 0.0535
_refine_ls_R_factor_gt 0.0383
_refine_ls_shift/su_max 0.001
_refine_ls_shift/su_mean 0.000
_refine_ls_structure_factor_coef Fsqd
_refine_ls_weighting_details 'w=1/[\s^2^(Fo^2^)+(0.0242P)^2^+1.9068P] where P=(Fo^2^+2Fc^2^)/3'
_refine_ls_weighting_scheme calc
_refine_ls_wR_factor_gt 0.0697
_refine_ls_wR_factor_ref 0.0738
_reflns_number_gt 2356
_reflns_number_total 2883
_reflns_threshold_expression 'I > 2\s(I)'
_cod_data_source_file hb8128.cif
_cod_data_source_block 2
_cod_depositor_comments 'Adding full bibliography for 2023458--2023461.cif.'
_cod_database_code 2023458
_shelx_space_group_comment
;
The symmetry employed for this shelxl refinement is uniquely defined
by the following loop, which should always be used as a source of
symmetry information in preference to the above space-group names.
They are only intended as comments.
;

loop_
_space_group_symop_operation_xyz
'x, y, z'
'-x, y+1/2, -z+1/2'
'-x, -y, -z'
'x, -y-1/2, z-1/2'

loop_
_atom_site_type_symbol
_atom_site_label
_atom_site_fract_x
_atom_site_fract_y
_atom_site_fract_z
_atom_site_U_iso_or_equiv
_atom_site_adp_type
_atom_site_calc_flag
_atom_site_occupancy
_atom_site_disorder_assembly
_atom_site_disorder_group
Br Br1 0.27593(2) 1.08223(5) 0.65553(2) 0.01623(9) Uani d 1 . .
N N1 0.37156(11) 0.6097(5) 0.48270(16) 0.0137(4) Uani d 1 . .
N N2 0.39368(12) 0.7913(5) 0.41081(18) 0.0187(5) Uani d 1 . .
N N3 0.27987(11) 0.7978(4) 0.39526(17) 0.0133(5) Uani d 1 . .
C C1 0.30403(14) 0.6171(5) 0.4744(2) 0.0135(5) Uani d 1 . .
H H1 0.277417 0.513698 0.516732 0.016 Uiso calc 1 . .
C C2 0.33630(14) 0.8980(6) 0.3585(2) 0.0174(6) Uani d 1 . .
H H2 0.334033 1.030051 0.301532 0.021 Uiso calc 1 . .
C C3 0.42177(14) 0.4623(6) 0.5637(2) 0.0177(6) Uani d 1 . .
H H3A 0.455642 0.362518 0.528078 0.021 Uiso calc 1 . .
H H3B 0.397652 0.320393 0.600822 0.021 Uiso calc 1 . .
C C4 0.45923(16) 0.6703(6) 0.6452(2) 0.0228(6) Uani d 1 . .
H H4A 0.482324 0.812772 0.608167 0.034 Uiso calc 1 . .
H H4B 0.493647 0.569756 0.697392 0.034 Uiso calc 1 . .
H H4C 0.425887 0.762499 0.682781 0.034 Uiso calc 1 . .
C C5 0.20775(14) 0.8951(6) 0.3593(2) 0.0170(6) Uani d 1 . .
H H5A 0.201490 0.950344 0.282680 0.020 Uiso calc 1 . .
H H5B 0.199664 1.064231 0.401177 0.020 Uiso calc 1 . .
C C6 0.15510(14) 0.6741(5) 0.3724(2) 0.0145(5) Uani d 1 . .
C C7 0.13942(14) 0.6194(6) 0.4741(2) 0.0182(6) Uani d 1 . .
H H7 0.163016 0.718389 0.535103 0.022 Uiso calc 1 . .
C C8 0.08942(15) 0.4206(7) 0.4862(2) 0.0225(6) Uani d 1 . .
H H8 0.079519 0.382201 0.555547 0.027 Uiso calc 1 . .
C C9 0.05407(14) 0.2786(6) 0.3975(2) 0.0207(6) Uani d 1 . .
H H9 0.019573 0.144551 0.405767 0.025 Uiso calc 1 . .
C C10 0.06910(14) 0.3324(6) 0.2964(2) 0.0195(6) Uani d 1 . .
H H10 0.044887 0.234676 0.235544 0.023 Uiso calc 1 . .
C C11 0.11936(14) 0.5285(6) 0.2838(2) 0.0176(6) Uani d 1 . .
H H11 0.129458 0.563655 0.214295 0.021 Uiso calc 1 . .

loop_
_atom_site_aniso_label
_atom_site_aniso_U_11
_atom_site_aniso_U_22
_atom_site_aniso_U_33
_atom_site_aniso_U_12
_atom_site_aniso_U_13
_atom_site_aniso_U_23
Br1 0.02611(15) 0.01224(13) 0.01118(12) -0.00239(12) 0.00559(9) -0.00042(11)
N1 0.0198(12) 0.0125(11) 0.0091(10) -0.0007(9) 0.0036(9) 0.0015(9)
N2 0.0229(13) 0.0208(12) 0.0131(11) -0.0032(10) 0.0052(10) 0.0042(10)
N3 0.0194(12) 0.0101(11) 0.0107(11) 0.0003(9) 0.0036(9) -0.0002(9)
C1 0.0198(13) 0.0098(12) 0.0114(12) 0.0008(11) 0.0041(10) -0.0013(10)
C2 0.0255(15) 0.0161(13) 0.0106(12) -0.0040(12) 0.0037(11) 0.0018(11)
C3 0.0193(14) 0.0159(14) 0.0178(13) 0.0031(11) 0.0032(11) 0.0063(11)
C4 0.0247(16) 0.0265(16) 0.0161(14) 0.0026(12) 0.0010(12) 0.0029(12)
C5 0.0181(14) 0.0160(13) 0.0155(13) 0.0010(11) -0.0013(10) 0.0020(11)
C6 0.0169(14) 0.0135(13) 0.0130(13) 0.0058(10) 0.0028(11) 0.0006(10)
C7 0.0211(14) 0.0189(14) 0.0149(13) 0.0032(12) 0.0038(11) -0.0015(11)
C8 0.0237(15) 0.0284(16) 0.0168(13) 0.0026(14) 0.0070(11) 0.0044(13)
C9 0.0178(14) 0.0166(14) 0.0282(16) 0.0005(12) 0.0054(12) 0.0026(12)
C10 0.0179(14) 0.0183(14) 0.0212(14) 0.0020(11) 0.0009(12) -0.0039(11)
C11 0.0193(14) 0.0187(14) 0.0155(13) 0.0033(11) 0.0046(11) 0.0016(11)

loop_
_atom_type_symbol
_atom_type_description
_atom_type_scat_dispersion_real
_atom_type_scat_dispersion_imag
_atom_type_scat_source
C C 0.0033 0.0016 'International Tables Vol C Tables 4.2.6.8 and 6.1.1.4'
H H 0.0000 0.0000 'International Tables Vol C Tables 4.2.6.8 and 6.1.1.4'
Br Br -0.2901 2.4595 'International Tables Vol C Tables 4.2.6.8 and 6.1.1.4'
N N 0.0061 0.0033 'International Tables Vol C Tables 4.2.6.8 and 6.1.1.4'

loop_
_geom_angle_atom_site_label_1
_geom_angle_atom_site_label_2
_geom_angle_atom_site_label_3
_geom_angle_site_symmetry_1
_geom_angle_site_symmetry_3
_geom_angle
_geom_angle_publ_flag
N2 N1 C3 . . 120.3(2) ?
C1 N1 N2 . . 111.5(2) ?
C1 N1 C3 . . 127.8(2) ?
C2 N2 N1 . . 103.2(2) ?
C1 N3 C2 . . 106.0(2) ?
C1 N3 C5 . . 128.3(2) ?
C2 N3 C5 . . 125.5(2) ?
N1 C1 N3 . . 107.1(2) y
N1 C1 H1 . . 126.4 ?
N3 C1 H1 . . 126.4 ?
N2 C2 N3 . . 112.1(2) ?
N2 C2 H2 . . 123.9 ?
N3 C2 H2 . . 123.9 ?
N1 C3 H3A . . 109.6 ?
N1 C3 H3B . . 109.6 ?
N1 C3 C4 . . 110.4(2) ?
H3A C3 H3B . . 108.1 ?
C4 C3 H3A . . 109.6 ?
C4 C3 H3B . . 109.6 ?
C3 C4 H4A . . 109.5 ?
C3 C4 H4B . . 109.5 ?
C3 C4 H4C . . 109.5 ?
H4A C4 H4B . . 109.5 ?
H4A C4 H4C . . 109.5 ?
H4B C4 H4C . . 109.5 ?
N3 C5 H5A . . 109.0 ?
N3 C5 H5B . . 109.0 ?
N3 C5 C6 . . 113.0(2) ?
H5A C5 H5B . . 107.8 ?
C6 C5 H5A . . 109.0 ?
C6 C5 H5B . . 109.0 ?
C7 C6 C5 . . 120.0(2) ?
C11 C6 C5 . . 121.0(2) ?
C11 C6 C7 . . 118.9(3) ?
C6 C7 H7 . . 119.9 ?
C8 C7 C6 . . 120.3(3) ?
C8 C7 H7 . . 119.9 ?
C7 C8 H8 . . 119.9 ?
C9 C8 C7 . . 120.2(3) ?
C9 C8 H8 . . 119.9 ?
C8 C9 H9 . . 120.1 ?
C8 C9 C10 . . 119.9(3) ?
C10 C9 H9 . . 120.1 ?
C9 C10 H10 . . 119.8 ?
C9 C10 C11 . . 120.3(3) ?
C11 C10 H10 . . 119.8 ?
C6 C11 H11 . . 119.8 ?
C10 C11 C6 . . 120.4(3) ?
C10 C11 H11 . . 119.8 ?

loop_
_geom_bond_atom_site_label_1
_geom_bond_atom_site_label_2
_geom_bond_site_symmetry_2
_geom_bond_distance
_geom_bond_publ_flag
N1 N2 . 1.379(3) ?
N1 C1 . 1.315(3) y
N1 C3 . 1.466(3) ?
N2 C2 . 1.304(4) ?
N3 C1 . 1.339(3) y
N3 C2 . 1.365(3) ?
N3 C5 . 1.484(3) ?
C1 H1 . 0.9500 ?
C2 H2 . 0.9500 ?
C3 H3A . 0.9900 ?
C3 H3B . 0.9900 ?
C3 C4 . 1.519(4) ?
C4 H4A . 0.9800 ?
C4 H4B . 0.9800 ?
C4 H4C . 0.9800 ?
C5 H5A . 0.9900 ?
C5 H5B . 0.9900 ?
C5 C6 . 1.504(4) ?
C6 C7 . 1.401(4) ?
C6 C11 . 1.394(4) ?
C7 H7 . 0.9500 ?
C7 C8 . 1.391(4) ?
C8 H8 . 0.9500 ?
C8 C9 . 1.384(4) ?
C9 H9 . 0.9500 ?
C9 C10 . 1.387(4) ?
C10 H10 . 0.9500 ?
C10 C11 . 1.388(4) ?
C11 H11 . 0.9500 ?

loop_
_geom_hbond_atom_site_label_D
_geom_hbond_atom_site_label_H
_geom_hbond_atom_site_label_A
_geom_hbond_site_symmetry_A
_geom_hbond_distance_DH
_geom_hbond_distance_HA
_geom_hbond_distance_DA
_geom_hbond_angle_DHA
_geom_hbond_publ_flag
C1 H1 Br1 1_545 0.95 2.70 3.528(3) 146 yes
C2 H2 Br1 4_585 0.95 2.71 3.603(3) 157 yes

loop_
_geom_torsion_atom_site_label_1
_geom_torsion_atom_site_label_2
_geom_torsion_atom_site_label_3
_geom_torsion_atom_site_label_4
_geom_torsion_site_symmetry_1
_geom_torsion_site_symmetry_2
_geom_torsion_site_symmetry_3
_geom_torsion_site_symmetry_4
_geom_torsion
_geom_torsion_publ_flag
N1 N2 C2 N3 . . . . 1.3(3) ?
N2 N1 C1 N3 . . . . 1.6(3) ?
N2 N1 C3 C4 . . . . 67.8(3) ?
N3 C5 C6 C7 . . . . 77.2(3) ?
N3 C5 C6 C11 . . . . -105.3(3) ?
C1 N1 N2 C2 . . . . -1.8(3) ?
C1 N1 C3 C4 . . . . -104.3(3) ?
C1 N3 C2 N2 . . . . -0.4(3) ?
C1 N3 C5 C6 . . . . -32.3(4) ?
C2 N3 C1 N1 . . . . -0.7(3) ?
C2 N3 C5 C6 . . . . 153.9(2) ?
C3 N1 N2 C2 . . . . -175.0(2) ?
C3 N1 C1 N3 . . . . 174.2(2) ?
C5 N3 C1 N1 . . . . -175.4(2) ?
C5 N3 C2 N2 . . . . 174.5(2) ?
C5 C6 C7 C8 . . . . 178.3(3) ?
C5 C6 C11 C10 . . . . -177.6(2) ?
C6 C7 C8 C9 . . . . -1.0(4) ?
C7 C6 C11 C10 . . . . 0.0(4) ?
C7 C8 C9 C10 . . . . 0.7(4) ?
C8 C9 C10 C11 . . . . -0.1(4) ?
C9 C10 C11 C6 . . . . -0.2(4) ?
C11 C6 C7 C8 . . . . 0.6(4) ?
